data_4109765
loop_
_publ_author_name
'Sheng-qing Xia'
'Svilen Bobev'

_publ_section_title
;
 Interplay between Size and Electronic Effects in Determining the
 Homogeneity Range of the A9Zn4+xPn9 and A9Cd4+xPn9 Phases (0 <=x<= 0.5),
 A = Ca, Sr, Yb, Eu; Pn = Sb, Bi
;
_journal_name_full 'Journal of the American Chemical Society'
_journal_page_first 10011
_journal_page_last 10018
_journal_paper_doi 10.1021/ja0728425
_journal_volume 129
_journal_year 2007
_chemical_formula_moiety 'Bi9 Zn4.09, 9(Ca)'
_chemical_formula_sum 'Bi9 Ca9 Zn4.09'
_chemical_formula_weight 2508.90
_chemical_name_systematic
; 
 ? 
;
_space_group_IT_number 55
_symmetry_cell_setting orthorhombic
_symmetry_space_group_name_Hall '-P 2 2ab'
_symmetry_space_group_name_H-M 'P b a m'
_atom_sites_solution_primary direct
_atom_sites_solution_secondary difmap
_audit_creation_method SHELXL-97
_cell_angle_alpha 90.00
_cell_angle_beta 90.00
_cell_angle_gamma 90.00
_cell_formula_units_Z 2
_cell_length_a 22.0688(16)
_cell_length_b 12.5898(6)
_cell_length_c 4.6336(4)
_cell_measurement_reflns_used 9999
_cell_measurement_temperature 120(2)
_cell_measurement_theta_max 27.1
_cell_measurement_theta_min 1.9
_cell_volume 1287.41(16)
_computing_cell_refinement 'SMART (Bruker, 2000)'
_computing_data_collection 'SMART (Bruker, 2000)'
_computing_data_reduction 'SAINT (Bruker, 1999)'
_computing_molecular_graphics 'SHELXTL 5.1 (Sheldrick, 1994)'
_computing_publication_material 'SHELXL-97 (Sheldrick, 1997)'
_computing_structure_refinement 'SHELXL-97 (Sheldrick, 1997)'
_computing_structure_solution 'SHELXS-97 (Sheldrick, 1990)'
_diffrn_ambient_temperature 120(2)
_diffrn_measured_fraction_theta_full 1.000
_diffrn_measured_fraction_theta_max 1.000
_diffrn_measurement_device_type 'Bruker Smart'
_diffrn_measurement_method \w
_diffrn_radiation_monochromator graphite
_diffrn_radiation_source 'fine-focus sealed tube'
_diffrn_radiation_type MoK\a
_diffrn_radiation_wavelength 0.71073
_diffrn_reflns_av_R_equivalents 0.0339
_diffrn_reflns_av_sigmaI/netI 0.0184
_diffrn_reflns_limit_h_max 28
_diffrn_reflns_limit_h_min -28
_diffrn_reflns_limit_k_max 16
_diffrn_reflns_limit_k_min -16
_diffrn_reflns_limit_l_max 5
_diffrn_reflns_limit_l_min -5
_diffrn_reflns_number 13717
_diffrn_reflns_theta_full 27.10
_diffrn_reflns_theta_max 27.10
_diffrn_reflns_theta_min 1.85
_exptl_absorpt_coefficient_mu 66.766
_exptl_absorpt_correction_T_max 0.1754
_exptl_absorpt_correction_T_min 0.0756
_exptl_absorpt_correction_type multi-scan
_exptl_absorpt_process_details 'SADABS (Sheldrick, 2003)'
_exptl_crystal_colour black
_exptl_crystal_density_diffrn 6.472
_exptl_crystal_description irregular
_exptl_crystal_F_000 2099
_exptl_crystal_size_max 0.08
_exptl_crystal_size_mid 0.045
_exptl_crystal_size_min 0.04
_refine_diff_density_max 2.031
_refine_diff_density_min -1.055
_refine_diff_density_rms 0.247
_refine_ls_extinction_coef 0.00028(2)
_refine_ls_extinction_expression Fc^*^=kFc[1+0.001xFc^2^\l^3^/sin(2\q)]^-1/4^
_refine_ls_extinction_method SHELXL
_refine_ls_goodness_of_fit_ref 1.218
_refine_ls_matrix_type full
_refine_ls_number_parameters 74
_refine_ls_number_reflns 1592
_refine_ls_number_restraints 0
_refine_ls_restrained_S_all 1.218
_refine_ls_R_factor_all 0.0187
_refine_ls_R_factor_gt 0.0174
_refine_ls_shift/su_max 0.001
_refine_ls_shift/su_mean 0.000
_refine_ls_structure_factor_coef Fsqd
_refine_ls_weighting_details 'calc w=1/[\s^2^(Fo^2^)+(0.0152P)^2^+5.8547P] where P=(Fo^2^+2Fc^2^)/3'
_refine_ls_weighting_scheme calc
_refine_ls_wR_factor_gt 0.0394
_refine_ls_wR_factor_ref 0.0397
_reflns_number_gt 1525
_reflns_number_total 1592
_reflns_threshold_expression >2sigma(I)
_cod_data_source_file ja0728425si20070503_025634_7.cif
_cod_data_source_block Ca9Zn4.10(1)Bi9_/_CSD-417978
_cod_database_code 4109765

loop_
_symmetry_equiv_pos_as_xyz
'x, y, z'
'-x, -y, z'
'-x+1/2, y+1/2, -z'
'x+1/2, -y+1/2, -z'
'-x, -y, -z'
'x, y, -z'
'x-1/2, -y-1/2, z'
'-x-1/2, y-1/2, z'

loop_
_atom_site_label
_atom_site_type_symbol
_atom_site_fract_x
_atom_site_fract_y
_atom_site_fract_z
_atom_site_U_iso_or_equiv
_atom_site_adp_type
_atom_site_occupancy
_atom_site_symmetry_multiplicity
_atom_site_calc_flag
_atom_site_refinement_flags
Ca1 Ca 0.0000 0.0000 0.5000 0.0144(5) Uani 1 4 d S
Ca2 Ca 0.13749(7) 0.13115(13) 0.0000 0.0137(3) Uani 1 2 d S
Ca3 Ca 0.08957(7) 0.43108(13) 0.0000 0.0135(3) Uani 1 2 d S
Ca4 Ca 0.26465(7) 0.37316(13) 0.0000 0.0148(3) Uani 1 2 d S
Ca5 Ca 0.39853(7) 0.20579(13) 0.5000 0.0157(3) Uani 1 2 d S
Bi1 Bi 0.0000 0.5000 0.5000 0.01154(10) Uani 1 4 d S
Bi2 Bi 0.492839(13) 0.30943(2) 0.0000 0.01285(8) Uani 1 2 d S
Bi3 Bi 0.306974(13) 0.11593(2) 0.0000 0.01271(8) Uani 1 2 d S
Bi4 Bi 0.354305(13) 0.45447(2) 0.5000 0.01155(8) Uani 1 2 d S
Bi5 Bi 0.169614(12) 0.30808(2) 0.5000 0.01128(8) Uani 1 2 d S
Zn1 Zn 0.04690(4) 0.27226(8) 0.5000 0.01456(19) Uani 1 2 d S
Zn2 Zn 0.23829(4) 0.11088(7) 0.5000 0.0145(2) Uani 1 2 d S
Zn3 Zn 0.3888(8) 0.3675(15) 0.0000 0.015(7) Uiso 0.051(5) 2 d SP

loop_
_atom_site_aniso_label
_atom_site_aniso_U_11
_atom_site_aniso_U_22
_atom_site_aniso_U_33
_atom_site_aniso_U_23
_atom_site_aniso_U_13
_atom_site_aniso_U_12
Ca1 0.0126(10) 0.0126(11) 0.0180(12) 0.000 0.000 0.0006(8)
Ca2 0.0145(7) 0.0135(7) 0.0130(8) 0.000 0.000 0.0009(6)
Ca3 0.0130(7) 0.0134(8) 0.0139(8) 0.000 0.000 0.0004(6)
Ca4 0.0147(7) 0.0149(8) 0.0147(9) 0.000 0.000 -0.0013(6)
Ca5 0.0142(7) 0.0140(8) 0.0188(9) 0.000 0.000 -0.0006(6)
Bi1 0.01136(18) 0.0115(2) 0.0118(2) 0.000 0.000 0.00080(14)
Bi2 0.01492(15) 0.01227(15) 0.01136(15) 0.000 0.000 -0.00096(11)
Bi3 0.01189(14) 0.01421(15) 0.01205(15) 0.000 0.000 0.00121(10)
Bi4 0.01100(14) 0.01104(15) 0.01261(15) 0.000 0.000 0.00005(10)
Bi5 0.01074(14) 0.01170(14) 0.01140(15) 0.000 0.000 -0.00003(10)
Zn1 0.0127(4) 0.0161(5) 0.0149(5) 0.000 0.000 -0.0014(4)
Zn2 0.0132(4) 0.0172(5) 0.0130(5) 0.000 0.000 -0.0002(4)

loop_
_atom_type_symbol
_atom_type_description
_atom_type_scat_dispersion_real
_atom_type_scat_dispersion_imag
_atom_type_scat_source
Zn Zn 0.2839 1.4301 'International Tables Vol C Tables 4.2.6.8 and 6.1.1.4'
Bi Bi -4.1077 10.2566 'International Tables Vol C Tables 4.2.6.8 and 6.1.1.4'
Ca Ca 0.2262 0.3064 'International Tables Vol C Tables 4.2.6.8 and 6.1.1.4'

loop_
_geom_angle_atom_site_label_1
_geom_angle_atom_site_label_2
_geom_angle_atom_site_label_3
_geom_angle
_geom_angle_site_symmetry_1
_geom_angle_site_symmetry_3
Bi4 Ca1 Bi4 180.0 7_565 3_546
Bi4 Ca1 Bi2 80.053(6) 7_565 7_566
Bi4 Ca1 Bi2 99.947(6) 3_546 7_566
Bi4 Ca1 Bi2 99.947(6) 7_565 3_545
Bi4 Ca1 Bi2 80.053(6) 3_546 3_545
Bi2 Ca1 Bi2 180.0 7_566 3_545
Bi4 Ca1 Bi2 80.053(6) 7_565 7_565
Bi4 Ca1 Bi2 99.947(6) 3_546 7_565
Bi2 Ca1 Bi2 87.872(9) 7_566 7_565
Bi2 Ca1 Bi2 92.128(9) 3_545 7_565
Bi4 Ca1 Bi2 99.947(6) 7_565 3_546
Bi4 Ca1 Bi2 80.053(6) 3_546 3_546
Bi2 Ca1 Bi2 92.128(9) 7_566 3_546
Bi2 Ca1 Bi2 87.872(9) 3_545 3_546
Bi2 Ca1 Bi2 180.0 7_565 3_546
Bi4 Ca1 Zn1 96.693(16) 7_565 .
Bi4 Ca1 Zn1 83.307(15) 3_546 .
Bi2 Ca1 Zn1 47.608(7) 7_566 .
Bi2 Ca1 Zn1 132.392(7) 3_545 .
Bi2 Ca1 Zn1 47.608(7) 7_565 .
Bi2 Ca1 Zn1 132.392(7) 3_546 .
Bi4 Ca1 Zn1 83.307(16) 7_565 5_556
Bi4 Ca1 Zn1 96.693(15) 3_546 5_556
Bi2 Ca1 Zn1 132.392(7) 7_566 5_556
Bi2 Ca1 Zn1 47.608(7) 3_545 5_556
Bi2 Ca1 Zn1 132.392(7) 7_565 5_556
Bi2 Ca1 Zn1 47.608(7) 3_546 5_556
Zn1 Ca1 Zn1 180.0 . 5_556
Bi4 Ca1 Zn3 44.0(2) 7_565 7_565
Bi4 Ca1 Zn3 136.0(2) 3_546 7_565
Bi2 Ca1 Zn3 94.5(2) 7_566 7_565
Bi2 Ca1 Zn3 85.5(2) 3_545 7_565
Bi2 Ca1 Zn3 39.1(3) 7_565 7_565
Bi2 Ca1 Zn3 140.9(3) 3_546 7_565
Zn1 Ca1 Zn3 76.4(3) . 7_565
Zn1 Ca1 Zn3 103.6(3) 5_556 7_565
Bi4 Ca1 Zn3 136.0(2) 7_565 3_546
Bi4 Ca1 Zn3 44.0(2) 3_546 3_546
Bi2 Ca1 Zn3 85.5(2) 7_566 3_546
Bi2 Ca1 Zn3 94.5(2) 3_545 3_546
Bi2 Ca1 Zn3 140.9(3) 7_565 3_546
Bi2 Ca1 Zn3 39.1(3) 3_546 3_546
Zn1 Ca1 Zn3 103.6(3) . 3_546
Zn1 Ca1 Zn3 76.4(3) 5_556 3_546
Zn3 Ca1 Zn3 180.0 7_565 3_546
Bi4 Ca1 Zn3 44.0(2) 7_565 7_566
Bi4 Ca1 Zn3 136.0(2) 3_546 7_566
Bi2 Ca1 Zn3 39.1(3) 7_566 7_566
Bi2 Ca1 Zn3 140.9(3) 3_545 7_566
Bi2 Ca1 Zn3 94.5(2) 7_565 7_566
Bi2 Ca1 Zn3 85.5(2) 3_546 7_566
Zn1 Ca1 Zn3 76.4(3) . 7_566
Zn1 Ca1 Zn3 103.6(3) 5_556 7_566
Zn3 Ca1 Zn3 76.0(3) 7_565 7_566
Zn3 Ca1 Zn3 104.0(3) 3_546 7_566
Bi4 Ca1 Zn3 136.0(2) 7_565 3_545
Bi4 Ca1 Zn3 44.0(2) 3_546 3_545
Bi2 Ca1 Zn3 140.9(3) 7_566 3_545
Bi2 Ca1 Zn3 39.1(3) 3_545 3_545
Bi2 Ca1 Zn3 85.5(2) 7_565 3_545
Bi2 Ca1 Zn3 94.5(2) 3_546 3_545
Zn1 Ca1 Zn3 103.6(3) . 3_545
Zn1 Ca1 Zn3 76.4(3) 5_556 3_545
Zn3 Ca1 Zn3 104.0(3) 7_565 3_545
Zn3 Ca1 Zn3 76.0(3) 3_546 3_545
Zn3 Ca1 Zn3 180.0 7_566 3_545
Bi4 Ca2 Bi4 92.14(4) 3_545 3_546
Bi4 Ca2 Zn2 52.30(2) 3_545 1_554
Bi4 Ca2 Zn2 115.10(5) 3_546 1_554
Bi4 Ca2 Zn2 115.10(5) 3_545 .
Bi4 Ca2 Zn2 52.30(2) 3_546 .
Zn2 Ca2 Zn2 91.96(5) 1_554 .
Bi4 Ca2 Bi2 102.27(4) 3_545 7_565
Bi4 Ca2 Bi2 102.27(4) 3_546 7_565
Zn2 Ca2 Bi2 133.65(2) 1_554 7_565
Zn2 Ca2 Bi2 133.65(2) . 7_565
Bi4 Ca2 Bi5 164.33(5) 3_545 .
Bi4 Ca2 Bi5 87.070(11) 3_546 .
Zn2 Ca2 Bi5 114.27(5) 1_554 .
Zn2 Ca2 Bi5 53.04(2) . .
Bi2 Ca2 Bi5 93.17(3) 7_565 .
Bi4 Ca2 Bi5 87.070(11) 3_545 1_554
Bi4 Ca2 Bi5 164.33(5) 3_546 1_554
Zn2 Ca2 Bi5 53.03(2) 1_554 1_554
Zn2 Ca2 Bi5 114.27(5) . 1_554
Bi2 Ca2 Bi5 93.17(3) 7_565 1_554
Bi5 Ca2 Bi5 89.49(4) . 1_554
Bi4 Ca2 Zn3 47.82(8) 3_545 3_545
Bi4 Ca2 Zn3 47.82(8) 3_546 3_545
Zn2 Ca2 Zn3 92.3(2) 1_554 3_545
Zn2 Ca2 Zn3 92.3(2) . 3_545
Bi2 Ca2 Zn3 93.3(3) 7_565 3_545
Bi5 Ca2 Zn3 134.73(5) . 3_545
Bi5 Ca2 Zn3 134.73(5) 1_554 3_545
Bi4 Ca2 Zn1 148.27(5) 3_545 .
Bi4 Ca2 Zn1 84.688(19) 3_546 .
Zn2 Ca2 Zn1 154.24(6) 1_554 .
Zn2 Ca2 Zn1 87.65(2) . .
Bi2 Ca2 Zn1 48.34(2) 7_565 .
Bi5 Ca2 Zn1 47.23(2) . .
Bi5 Ca2 Zn1 104.06(4) 1_554 .
Zn3 Ca2 Zn1 113.4(2) 3_545 .
Bi4 Ca2 Zn1 84.688(19) 3_545 1_554
Bi4 Ca2 Zn1 148.27(5) 3_546 1_554
Zn2 Ca2 Zn1 87.65(2) 1_554 1_554
Zn2 Ca2 Zn1 154.25(6) . 1_554
Bi2 Ca2 Zn1 48.34(2) 7_565 1_554
Bi5 Ca2 Zn1 104.05(4) . 1_554
Bi5 Ca2 Zn1 47.24(2) 1_554 1_554
Zn3 Ca2 Zn1 113.4(2) 3_545 1_554
Zn1 Ca2 Zn1 81.80(4) . 1_554
Bi4 Ca2 Bi3 84.74(3) 3_545 .
Bi4 Ca2 Bi3 84.74(3) 3_546 .
Zn2 Ca2 Bi3 46.09(2) 1_554 .
Zn2 Ca2 Bi3 46.09(2) . .
Bi2 Ca2 Bi3 169.74(5) 7_565 .
Bi5 Ca2 Bi3 79.60(3) . .
Bi5 Ca2 Bi3 79.60(3) 1_554 .
Zn3 Ca2 Bi3 97.0(3) 3_545 .
Zn1 Ca2 Bi3 126.15(3) . .
Zn1 Ca2 Bi3 126.15(3) 1_554 .
Bi4 Ca2 Ca4 52.63(2) 3_545 3_545
Bi4 Ca2 Ca4 52.63(2) 3_546 3_545
Zn2 Ca2 Ca4 63.37(3) 1_554 3_545
Zn2 Ca2 Ca4 63.37(3) . 3_545
Bi2 Ca2 Ca4 136.81(5) 7_565 3_545
Bi5 Ca2 Ca4 116.38(4) . 3_545
Bi5 Ca2 Ca4 116.38(4) 1_554 3_545
Zn3 Ca2 Ca4 43.5(3) 3_545 3_545
Zn1 Ca2 Ca4 136.96(2) . 3_545
Zn1 Ca2 Ca4 136.96(2) 1_554 3_545
Bi3 Ca2 Ca4 53.45(3) . 3_545
Bi1 Ca3 Bi1 94.04(4) 1_554 .
Bi1 Ca3 Zn1 57.19(2) 1_554 1_554
Bi1 Ca3 Zn1 121.12(5) . 1_554
Bi1 Ca3 Zn1 121.12(5) 1_554 .
Bi1 Ca3 Zn1 57.19(2) . .
Zn1 Ca3 Zn1 92.70(5) 1_554 .
Bi1 Ca3 Bi3 103.98(4) 1_554 3
Bi1 Ca3 Bi3 103.98(4) . 3
Zn1 Ca3 Bi3 130.67(3) 1_554 3
Zn1 Ca3 Bi3 130.67(3) . 3
Bi1 Ca3 Bi5 167.56(6) 1_554 .
Bi1 Ca3 Bi5 87.081(9) . .
Zn1 Ca3 Bi5 111.87(5) 1_554 .
Zn1 Ca3 Bi5 49.93(2) . .
Bi3 Ca3 Bi5 87.71(3) 3 .
Bi1 Ca3 Bi5 87.082(9) 1_554 1_554
Bi1 Ca3 Bi5 167.56(6) . 1_554
Zn1 Ca3 Bi5 49.93(2) 1_554 1_554
Zn1 Ca3 Bi5 111.87(5) . 1_554
Bi3 Ca3 Bi5 87.71(3) 3 1_554
Bi5 Ca3 Bi5 89.21(4) . 1_554
Bi1 Ca3 Bi2 82.20(3) 1_554 7_565
Bi1 Ca3 Bi2 82.20(3) . 7_565
Zn1 Ca3 Bi2 47.17(2) 1_554 7_565
Zn1 Ca3 Bi2 47.17(2) . 7_565
Bi3 Ca3 Bi2 170.73(5) 3 7_565
Bi5 Ca3 Bi2 85.69(3) . 7_565
Bi5 Ca3 Bi2 85.69(3) 1_554 7_565
Bi1 Ca3 Ca2 115.61(4) 1_554 .
Bi1 Ca3 Ca2 115.61(4) . .
Zn1 Ca3 Ca2 58.53(3) 1_554 .
Zn1 Ca3 Ca2 58.53(3) . .
Bi3 Ca3 Ca2 119.90(5) 3 .
Bi5 Ca3 Ca2 53.39(3) . .
Bi5 Ca3 Ca2 53.39(3) 1_554 .
Bi2 Ca3 Ca2 50.83(3) 7_565 .
Bi1 Ca3 Ca4 131.62(2) 1_554 .
Bi1 Ca3 Ca4 131.62(2) . .
Zn1 Ca3 Ca4 99.97(4) 1_554 .
Zn1 Ca3 Ca4 99.97(4) . .
Bi3 Ca3 Ca4 56.24(3) 3 .
Bi5 Ca3 Ca4 52.18(2) . .
Bi5 Ca3 Ca4 52.18(2) 1_554 .
Bi2 Ca3 Ca4 114.50(5) 7_565 .
Ca2 Ca3 Ca4 63.67(4) . .
Bi1 Ca3 Ca5 102.62(4) 1_554 3_556
Bi1 Ca3 Ca5 53.54(3) . 3_556
Zn1 Ca3 Ca5 159.75(5) 1_554 3_556
Zn1 Ca3 Ca5 97.72(2) . 3_556
Bi3 Ca3 Ca5 50.51(3) 3 3_556
Bi5 Ca3 Ca5 88.02(2) . 3_556
Bi5 Ca3 Ca5 138.20(5) 1_554 3_556
Bi2 Ca3 Ca5 135.56(3) 7_565 3_556
Ca2 Ca3 Ca5 141.40(3) . 3_556
Ca4 Ca3 Ca5 95.27(4) . 3_556
Bi1 Ca3 Ca5 53.54(3) 1_554 3
Bi1 Ca3 Ca5 102.62(4) . 3
Zn1 Ca3 Ca5 97.72(2) 1_554 3
Zn1 Ca3 Ca5 159.75(5) . 3
Bi3 Ca3 Ca5 50.51(3) 3 3
Bi5 Ca3 Ca5 138.20(5) . 3
Bi5 Ca3 Ca5 88.02(2) 1_554 3
Bi2 Ca3 Ca5 135.56(3) 7_565 3
Ca2 Ca3 Ca5 141.40(3) . 3
Ca4 Ca3 Ca5 95.27(4) . 3
Ca5 Ca3 Ca5 67.48(4) 3_556 3
Zn3 Ca4 Bi4 52.62(17) . .
Zn3 Ca4 Bi4 52.62(17) . 1_554
Bi4 Ca4 Bi4 92.24(4) . 1_554
Zn3 Ca4 Bi5 129.97(14) . 1_554
Bi4 Ca4 Bi5 175.81(6) . 1_554
Bi4 Ca4 Bi5 87.908(8) 1_554 1_554
Zn3 Ca4 Bi5 129.97(14) . .
Bi4 Ca4 Bi5 87.908(8) . .
Bi4 Ca4 Bi5 175.81(6) 1_554 .
Bi5 Ca4 Bi5 91.63(4) 1_554 .
Zn3 Ca4 Bi3 72.4(4) . .
Bi4 Ca4 Bi3 97.78(4) . .
Bi4 Ca4 Bi3 97.78(4) 1_554 .
Bi5 Ca4 Bi3 86.34(3) 1_554 .
Bi5 Ca4 Bi3 86.34(3) . .
Zn3 Ca4 Bi3 118.8(4) . 3
Bi4 Ca4 Bi3 89.99(3) . 3
Bi4 Ca4 Bi3 90.00(3) 1_554 3
Bi5 Ca4 Bi3 85.82(3) 1_554 3
Bi5 Ca4 Bi3 85.82(3) . 3
Bi3 Ca4 Bi3 168.74(5) . 3
Zn3 Ca4 Zn2 92.2(3) . 3_556
Bi4 Ca4 Zn2 46.96(2) . 3_556
Bi4 Ca4 Zn2 101.53(4) 1_554 3_556
Bi5 Ca4 Zn2 128.93(5) 1_554 3_556
Bi5 Ca4 Zn2 75.55(2) . 3_556
Bi3 Ca4 Zn2 139.85(2) . 3_556
Bi3 Ca4 Zn2 44.75(2) 3 3_556
Zn3 Ca4 Zn2 92.2(3) . 3
Bi4 Ca4 Zn2 101.53(4) . 3
Bi4 Ca4 Zn2 46.96(2) 1_554 3
Bi5 Ca4 Zn2 75.55(2) 1_554 3
Bi5 Ca4 Zn2 128.93(5) . 3
Bi3 Ca4 Zn2 139.85(2) . 3
Bi3 Ca4 Zn2 44.75(2) 3 3
Zn2 Ca4 Zn2 75.47(4) 3_556 3
Zn3 Ca4 Ca2 57.9(4) . 3
Bi4 Ca4 Ca2 52.69(3) . 3
Bi4 Ca4 Ca2 52.69(3) 1_554 3
Bi5 Ca4 Ca2 124.79(3) 1_554 3
Bi5 Ca4 Ca2 124.79(3) . 3
Bi3 Ca4 Ca2 130.29(5) . 3
Bi3 Ca4 Ca2 60.97(3) 3 3
Zn2 Ca4 Ca2 49.54(3) 3_556 3
Zn2 Ca4 Ca2 49.54(3) 3 3
Zn3 Ca4 Ca3 170.8(4) . .
Bi4 Ca4 Ca3 123.08(3) . .
Bi4 Ca4 Ca3 123.09(3) 1_554 .
Bi5 Ca4 Ca3 53.78(3) 1_554 .
Bi5 Ca4 Ca3 53.78(3) . .
Bi3 Ca4 Ca3 116.78(5) . .
Bi3 Ca4 Ca3 51.97(3) 3 .
Zn2 Ca4 Ca3 80.60(4) 3_556 .
Zn2 Ca4 Ca3 80.60(4) 3 .
Ca2 Ca4 Ca3 112.93(5) 3 .
Zn3 Ca4 Ca2 131.2(4) . .
Bi4 Ca4 Ca2 130.64(3) . .
Bi4 Ca4 Ca2 130.64(3) 1_554 .
Bi5 Ca4 Ca2 51.22(2) 1_554 .
Bi5 Ca4 Ca2 51.22(2) . .
Bi3 Ca4 Ca2 58.74(3) . .
Bi3 Ca4 Ca2 110.01(5) 3 .
Zn2 Ca4 Ca2 124.75(4) 3_556 .
Zn2 Ca4 Ca2 124.75(4) 3 .
Ca2 Ca4 Ca2 170.97(5) 3 .
Ca3 Ca4 Ca2 58.04(4) . .
Zn3 Ca5 Zn3 97.1(5) . 1_556
Zn3 Ca5 Bi3 135.6(3) . 1_556
Zn3 Ca5 Bi3 69.8(3) 1_556 1_556
Zn3 Ca5 Bi3 69.8(3) . .
Zn3 Ca5 Bi3 135.6(3) 1_556 .
Bi3 Ca5 Bi3 90.03(4) 1_556 .
Zn3 Ca5 Bi4 49.5(3) . .
Zn3 Ca5 Bi4 49.5(3) 1_556 .
Bi3 Ca5 Bi4 98.40(4) 1_556 .
Bi3 Ca5 Bi4 98.40(4) . .
Zn3 Ca5 Zn1 90.8(3) . 7_665
Zn3 Ca5 Zn1 90.8(3) 1_556 7_665
Bi3 Ca5 Zn1 130.07(3) 1_556 7_665
Bi3 Ca5 Zn1 130.07(3) . 7_665
Bi4 Ca5 Zn1 102.49(5) . 7_665
Zn3 Ca5 Bi2 107.6(3) . 1_556
Zn3 Ca5 Bi2 43.5(3) 1_556 1_556
Bi3 Ca5 Bi2 91.625(8) 1_556 1_556
Bi3 Ca5 Bi2 177.35(5) . 1_556
Bi4 Ca5 Bi2 79.31(3) . 1_556
Zn1 Ca5 Bi2 49.71(2) 7_665 1_556
Zn3 Ca5 Bi2 43.5(3) . .
Zn3 Ca5 Bi2 107.6(3) 1_556 .
Bi3 Ca5 Bi2 177.35(5) 1_556 .
Bi3 Ca5 Bi2 91.626(8) . .
Bi4 Ca5 Bi2 79.31(3) . .
Zn1 Ca5 Bi2 49.71(2) 7_665 .
Bi2 Ca5 Bi2 86.65(4) 1_556 .
Zn3 Ca5 Bi1 122.9(3) . 3_546
Zn3 Ca5 Bi1 122.9(3) 1_556 3_546
Bi3 Ca5 Bi1 98.17(4) 1_556 3_546
Bi3 Ca5 Bi1 98.17(4) . 3_546
Bi4 Ca5 Bi1 156.48(5) . 3_546
Zn1 Ca5 Bi1 53.99(3) 7_665 3_546
Bi2 Ca5 Bi1 83.65(3) 1_556 3_546
Bi2 Ca5 Bi1 83.65(3) . 3_546
Zn3 Ca5 Zn2 98.3(3) . .
Zn3 Ca5 Zn2 98.3(3) 1_556 .
Bi3 Ca5 Zn2 45.98(2) 1_556 .
Bi3 Ca5 Zn2 45.98(2) . .
Bi4 Ca5 Zn2 91.35(4) . .
Zn1 Ca5 Zn2 166.16(6) 7_665 .
Bi2 Ca5 Zn2 135.04(2) 1_556 .
Bi2 Ca5 Zn2 135.04(2) . .
Bi1 Ca5 Zn2 112.17(5) 3_546 .
Zn3 Ca5 Ca3 97.7(3) . 3_545
Zn3 Ca5 Ca3 165.2(3) 1_556 3_545
Bi3 Ca5 Ca3 98.36(4) 1_556 3_545
Bi3 Ca5 Ca3 50.18(3) . 3_545
Bi4 Ca5 Ca3 144.13(2) . 3_545
Zn1 Ca5 Ca3 90.40(4) 7_665 3_545
Bi2 Ca5 Ca3 131.51(5) 1_556 3_545
Bi2 Ca5 Ca3 84.29(3) . 3_545
Bi1 Ca5 Ca3 48.05(3) 3_546 3_545
Zn2 Ca5 Ca3 78.13(4) . 3_545
Zn3 Ca5 Ca3 165.2(3) . 3_546
Zn3 Ca5 Ca3 97.7(3) 1_556 3_546
Bi3 Ca5 Ca3 50.18(3) 1_556 3_546
Bi3 Ca5 Ca3 98.36(4) . 3_546
Bi4 Ca5 Ca3 144.13(2) . 3_546
Zn1 Ca5 Ca3 90.40(4) 7_665 3_546
Bi2 Ca5 Ca3 84.29(3) 1_556 3_546
Bi2 Ca5 Ca3 131.51(5) . 3_546
Bi1 Ca5 Ca3 48.05(3) 3_546 3_546
Zn2 Ca5 Ca3 78.13(4) . 3_546
Ca3 Ca5 Ca3 67.48(4) 3_545 3_546
Zn1 Bi1 Zn1 180.0 5_566 .
Zn1 Bi1 Ca3 61.99(3) 5_566 5_565
Zn1 Bi1 Ca3 118.01(3) . 5_565
Zn1 Bi1 Ca3 118.01(3) 5_566 1_556
Zn1 Bi1 Ca3 61.99(3) . 1_556
Ca3 Bi1 Ca3 180.0 5_565 1_556
Zn1 Bi1 Ca3 61.99(3) 5_566 5_566
Zn1 Bi1 Ca3 118.01(3) . 5_566
Ca3 Bi1 Ca3 94.04(4) 5_565 5_566
Ca3 Bi1 Ca3 85.96(4) 1_556 5_566
Zn1 Bi1 Ca3 118.01(3) 5_566 .
Zn1 Bi1 Ca3 61.99(3) . .
Ca3 Bi1 Ca3 85.96(4) 5_565 .
Ca3 Bi1 Ca3 94.04(4) 1_556 .
Ca3 Bi1 Ca3 180.0 5_566 .
Zn1 Bi1 Ca5 60.69(3) 5_566 3_556
Zn1 Bi1 Ca5 119.31(3) . 3_556
Ca3 Bi1 Ca5 101.59(3) 5_565 3_556
Ca3 Bi1 Ca5 78.41(3) 1_556 3_556
Ca3 Bi1 Ca5 101.59(3) 5_566 3_556
Ca3 Bi1 Ca5 78.41(3) . 3_556
Zn1 Bi1 Ca5 119.31(3) 5_566 7_565
Zn1 Bi1 Ca5 60.69(3) . 7_565
Ca3 Bi1 Ca5 78.41(3) 5_565 7_565
Ca3 Bi1 Ca5 101.59(3) 1_556 7_565
Ca3 Bi1 Ca5 78.41(3) 5_566 7_565
Ca3 Bi1 Ca5 101.59(3) . 7_565
Ca5 Bi1 Ca5 180.0 3_556 7_565
Zn3 Bi2 Zn1 121.14(12) . 7_665
Zn3 Bi2 Zn1 121.14(12) . 7_664
Zn1 Bi2 Zn1 111.58(3) 7_665 7_664
Zn3 Bi2 Ca2 149.2(5) . 7_665
Zn1 Bi2 Ca2 70.68(2) 7_665 7_665
Zn1 Bi2 Ca2 70.68(2) 7_664 7_665
Zn3 Bi2 Ca1 80.0(3) . 3_556
Zn1 Bi2 Ca1 70.721(18) 7_665 3_556
Zn1 Bi2 Ca1 144.83(2) 7_664 3_556
Ca2 Bi2 Ca1 77.88(2) 7_665 3_556
Zn3 Bi2 Ca1 80.0(3) . 3
Zn1 Bi2 Ca1 144.83(2) 7_665 3
Zn1 Bi2 Ca1 70.721(18) 7_664 3
Ca2 Bi2 Ca1 77.88(2) 7_665 3
Ca1 Bi2 Ca1 87.873(9) 3_556 3
Zn3 Bi2 Ca5 62.0(3) . .
Zn1 Bi2 Ca5 63.46(3) 7_665 .
Zn1 Bi2 Ca5 133.47(3) 7_664 .
Ca2 Bi2 Ca5 133.49(2) 7_665 .
Ca1 Bi2 Ca5 80.26(2) 3_556 .
Ca1 Bi2 Ca5 141.53(3) 3 .
Zn3 Bi2 Ca5 62.0(3) . 1_554
Zn1 Bi2 Ca5 133.47(3) 7_665 1_554
Zn1 Bi2 Ca5 63.46(3) 7_664 1_554
Ca2 Bi2 Ca5 133.49(2) 7_665 1_554
Ca1 Bi2 Ca5 141.53(3) 3_556 1_554
Ca1 Bi2 Ca5 80.26(2) 3 1_554
Ca5 Bi2 Ca5 86.65(4) . 1_554
Zn3 Bi2 Ca3 142.8(4) . 7_665
Zn1 Bi2 Ca3 56.947(18) 7_665 7_665
Zn1 Bi2 Ca3 56.947(18) 7_664 7_665
Ca2 Bi2 Ca3 68.00(4) 7_665 7_665
Ca1 Bi2 Ca3 124.056(15) 3_556 7_665
Ca1 Bi2 Ca3 124.056(15) 3 7_665
Ca5 Bi2 Ca3 92.25(3) . 7_665
Ca5 Bi2 Ca3 92.25(3) 1_554 7_665
Zn2 Bi3 Zn2 113.56(3) . 1_554
Zn2 Bi3 Ca3 111.53(2) . 3_545
Zn2 Bi3 Ca3 111.53(2) 1_554 3_545
Zn2 Bi3 Ca5 159.60(3) . 1_554
Zn2 Bi3 Ca5 75.75(3) 1_554 1_554
Ca3 Bi3 Ca5 79.31(4) 3_545 1_554
Zn2 Bi3 Ca5 75.75(3) . .
Zn2 Bi3 Ca5 159.60(3) 1_554 .
Ca3 Bi3 Ca5 79.31(4) 3_545 .
Ca5 Bi3 Ca5 90.03(4) 1_554 .
Zn2 Bi3 Ca4 82.55(2) . .
Zn2 Bi3 Ca4 82.55(2) 1_554 .
Ca3 Bi3 Ca4 151.64(4) 3_545 .
Ca5 Bi3 Ca4 80.74(3) 1_554 .
Ca5 Bi3 Ca4 80.74(3) . .
Zn2 Bi3 Ca4 74.23(2) . 3_545
Zn2 Bi3 Ca4 74.23(2) 1_554 3_545
Ca3 Bi3 Ca4 71.80(4) 3_545 3_545
Ca5 Bi3 Ca4 126.16(3) 1_554 3_545
Ca5 Bi3 Ca4 126.16(3) . 3_545
Ca4 Bi3 Ca4 136.565(11) . 3_545
Zn2 Bi3 Ca2 56.943(17) . .
Zn2 Bi3 Ca2 56.941(17) 1_554 .
Ca3 Bi3 Ca2 137.39(4) 3_545 .
Ca5 Bi3 Ca2 126.75(3) 1_554 .
Ca5 Bi3 Ca2 126.75(3) . .
Ca4 Bi3 Ca2 70.98(4) . .
Ca4 Bi3 Ca2 65.59(4) 3_545 .
Zn3 Bi4 Zn3 120.2(7) 1_556 .
Zn3 Bi4 Zn2 119.3(3) 1_556 3_556
Zn3 Bi4 Zn2 119.3(3) . 3_556
Zn3 Bi4 Ca4 132.0(4) 1_556 .
Zn3 Bi4 Ca4 54.5(4) . .
Zn2 Bi4 Ca4 77.16(3) 3_556 .
Zn3 Bi4 Ca4 54.5(4) 1_556 1_556
Zn3 Bi4 Ca4 132.0(4) . 1_556
Zn2 Bi4 Ca4 77.16(3) 3_556 1_556
Ca4 Bi4 Ca4 92.25(4) . 1_556
Zn3 Bi4 Ca2 69.1(4) 1_556 3_556
Zn3 Bi4 Ca2 153.1(4) . 3_556
Zn2 Bi4 Ca2 63.94(3) 3_556 3_556
Ca4 Bi4 Ca2 140.72(4) . 3_556
Ca4 Bi4 Ca2 74.68(3) 1_556 3_556
Zn3 Bi4 Ca2 153.1(4) 1_556 3
Zn3 Bi4 Ca2 69.1(4) . 3
Zn2 Bi4 Ca2 63.94(3) 3_556 3
Ca4 Bi4 Ca2 74.68(3) . 3
Ca4 Bi4 Ca2 140.72(4) 1_556 3
Ca2 Bi4 Ca2 92.14(4) 3_556 3
Zn3 Bi4 Ca1 78.0(4) 1_556 3_556
Zn3 Bi4 Ca1 78.0(4) . 3_556
Zn2 Bi4 Ca1 125.95(2) 3_556 3_556
Ca4 Bi4 Ca1 131.45(2) . 3_556
Ca4 Bi4 Ca1 131.45(2) 1_556 3_556
Ca2 Bi4 Ca1 79.82(3) 3_556 3_556
Ca2 Bi4 Ca1 79.82(3) 3 3_556
Zn3 Bi4 Ca5 61.6(4) 1_556 .
Zn3 Bi4 Ca5 61.6(4) . .
Zn2 Bi4 Ca5 151.26(3) 3_556 .
Ca4 Bi4 Ca5 83.06(3) . .
Ca4 Bi4 Ca5 83.06(3) 1_556 .
Ca2 Bi4 Ca5 130.05(3) 3_556 .
Ca2 Bi4 Ca5 130.05(3) 3 .
Ca1 Bi4 Ca5 82.79(3) 3_556 .
Zn1 Bi5 Zn2 111.95(3) . .
Zn1 Bi5 Ca4 133.00(2) . 1_556
Zn2 Bi5 Ca4 83.01(3) . 1_556
Zn1 Bi5 Ca4 133.00(2) . .
Zn2 Bi5 Ca4 83.01(3) . .
Ca4 Bi5 Ca4 91.63(4) 1_556 .
Zn1 Bi5 Ca2 71.12(3) . 1_556
Zn2 Bi5 Ca2 62.26(3) . 1_556
Ca4 Bi5 Ca2 78.85(3) 1_556 1_556
Ca4 Bi5 Ca2 144.72(4) . 1_556
Zn1 Bi5 Ca2 71.12(3) . .
Zn2 Bi5 Ca2 62.26(3) . .
Ca4 Bi5 Ca2 144.72(4) 1_556 .
Ca4 Bi5 Ca2 78.85(3) . .
Ca2 Bi5 Ca2 89.49(4) 1_556 .
Zn1 Bi5 Ca3 63.19(3) . .
Zn2 Bi5 Ca3 132.81(2) . .
Ca4 Bi5 Ca3 137.06(4) 1_556 .
Ca4 Bi5 Ca3 74.04(3) . .
Ca2 Bi5 Ca3 134.16(4) 1_556 .
Ca2 Bi5 Ca3 73.02(3) . .
Zn1 Bi5 Ca3 63.19(3) . 1_556
Zn2 Bi5 Ca3 132.81(2) . 1_556
Ca4 Bi5 Ca3 74.04(3) 1_556 1_556
Ca4 Bi5 Ca3 137.06(4) . 1_556
Ca2 Bi5 Ca3 73.02(3) 1_556 1_556
Ca2 Bi5 Ca3 134.16(4) . 1_556
Ca3 Bi5 Ca3 89.21(4) . 1_556
Bi5 Zn1 Bi2 118.71(2) . 7_565
Bi5 Zn1 Bi2 118.71(2) . 7_566
Bi2 Zn1 Bi2 111.58(3) 7_565 7_566
Bi5 Zn1 Bi1 100.40(3) . .
Bi2 Zn1 Bi1 101.58(2) 7_565 .
Bi2 Zn1 Bi1 101.58(2) 7_566 .
Bi5 Zn1 Ca3 66.88(3) . 1_556
Bi2 Zn1 Ca3 162.34(4) 7_565 1_556
Bi2 Zn1 Ca3 75.88(2) 7_566 1_556
Bi1 Zn1 Ca3 60.82(3) . 1_556
Bi5 Zn1 Ca3 66.88(3) . .
Bi2 Zn1 Ca3 75.88(2) 7_565 .
Bi2 Zn1 Ca3 162.34(4) 7_566 .
Bi1 Zn1 Ca3 60.82(3) . .
Ca3 Zn1 Ca3 92.70(5) 1_556 .
Bi5 Zn1 Ca5 165.72(5) . 7_565
Bi2 Zn1 Ca5 66.83(2) 7_565 7_565
Bi2 Zn1 Ca5 66.83(2) 7_566 7_565
Bi1 Zn1 Ca5 65.33(3) . 7_565
Ca3 Zn1 Ca5 103.92(4) 1_556 7_565
Ca3 Zn1 Ca5 103.92(4) . 7_565
Bi5 Zn1 Ca2 61.65(3) . .
Bi2 Zn1 Ca2 60.98(2) 7_565 .
Bi2 Zn1 Ca2 126.71(4) 7_566 .
Bi1 Zn1 Ca2 131.61(3) . .
Ca3 Zn1 Ca2 128.40(4) 1_556 .
Ca3 Zn1 Ca2 70.95(3) . .
Ca5 Zn1 Ca2 127.24(3) 7_565 .
Bi5 Zn1 Ca2 61.65(3) . 1_556
Bi2 Zn1 Ca2 126.71(4) 7_565 1_556
Bi2 Zn1 Ca2 60.98(2) 7_566 1_556
Bi1 Zn1 Ca2 131.61(3) . 1_556
Ca3 Zn1 Ca2 70.95(3) 1_556 1_556
Ca3 Zn1 Ca2 128.40(4) . 1_556
Ca5 Zn1 Ca2 127.25(3) 7_565 1_556
Ca2 Zn1 Ca2 81.80(4) . 1_556
Bi5 Zn1 Ca1 116.25(3) . .
Bi2 Zn1 Ca1 61.672(18) 7_565 .
Bi2 Zn1 Ca1 61.672(18) 7_566 .
Bi1 Zn1 Ca1 143.35(3) . .
Ca3 Zn1 Ca1 133.06(3) 1_556 .
Ca3 Zn1 Ca1 133.06(3) . .
Ca5 Zn1 Ca1 78.02(3) 7_565 .
Ca2 Zn1 Ca1 71.50(3) . .
Ca2 Zn1 Ca1 71.50(3) 1_556 .
Bi3 Zn2 Bi3 113.56(3) . 1_556
Bi3 Zn2 Bi4 114.21(2) . 3_546
Bi3 Zn2 Bi4 114.21(2) 1_556 3_546
Bi3 Zn2 Bi5 105.40(2) . .
Bi3 Zn2 Bi5 105.40(2) 1_556 .
Bi4 Zn2 Bi5 102.54(3) 3_546 .
Bi3 Zn2 Ca2 167.86(4) . 1_556
Bi3 Zn2 Ca2 76.97(2) 1_556 1_556
Bi4 Zn2 Ca2 63.76(3) 3_546 1_556
Bi5 Zn2 Ca2 64.70(3) . 1_556
Bi3 Zn2 Ca2 76.97(2) . .
Bi3 Zn2 Ca2 167.86(4) 1_556 .
Bi4 Zn2 Ca2 63.76(3) 3_546 .
Bi5 Zn2 Ca2 64.70(3) . .
Ca2 Zn2 Ca2 91.96(5) 1_556 .
Bi3 Zn2 Ca5 58.270(18) . .
Bi3 Zn2 Ca5 58.269(18) 1_556 .
Bi4 Zn2 Ca5 154.73(4) 3_546 .
Bi5 Zn2 Ca5 102.73(4) . .
Ca2 Zn2 Ca5 128.96(3) 1_556 .
Ca2 Zn2 Ca5 128.96(3) . .
Bi3 Zn2 Ca4 61.02(2) . 3_545
Bi3 Zn2 Ca4 122.65(4) 1_556 3_545
Bi4 Zn2 Ca4 55.88(3) 3_546 3_545
Bi5 Zn2 Ca4 131.75(3) . 3_545
Ca2 Zn2 Ca4 119.40(4) 1_556 3_545
Ca2 Zn2 Ca4 67.09(3) . 3_545
Ca5 Zn2 Ca4 105.62(4) . 3_545
Bi3 Zn2 Ca4 122.65(4) . 3_546
Bi3 Zn2 Ca4 61.02(2) 1_556 3_546
Bi4 Zn2 Ca4 55.88(3) 3_546 3_546
Bi5 Zn2 Ca4 131.75(3) . 3_546
Ca2 Zn2 Ca4 67.09(3) 1_556 3_546
Ca2 Zn2 Ca4 119.40(4) . 3_546
Ca5 Zn2 Ca4 105.62(4) . 3_546
Ca4 Zn2 Ca4 75.47(4) 3_545 3_546
Bi2 Zn3 Bi4 113.3(4) . 1_554
Bi2 Zn3 Bi4 113.3(4) . .
Bi4 Zn3 Bi4 120.2(7) 1_554 .
Bi2 Zn3 Ca4 163.8(8) . .
Bi4 Zn3 Ca4 72.8(4) 1_554 .
Bi4 Zn3 Ca4 72.8(4) . .
Bi2 Zn3 Ca5 74.6(4) . .
Bi4 Zn3 Ca5 159.9(7) 1_554 .
Bi4 Zn3 Ca5 68.91(12) . .
Ca4 Zn3 Ca5 95.0(4) . .
Bi2 Zn3 Ca5 74.6(4) . 1_554
Bi4 Zn3 Ca5 68.90(12) 1_554 1_554
Bi4 Zn3 Ca5 159.9(7) . 1_554
Ca4 Zn3 Ca5 95.0(4) . 1_554
Ca5 Zn3 Ca5 97.1(5) . 1_554
Bi2 Zn3 Ca2 117.6(7) . 3
Bi4 Zn3 Ca2 63.1(4) 1_554 3
Bi4 Zn3 Ca2 63.1(4) . 3
Ca4 Zn3 Ca2 78.6(5) . 3
Ca5 Zn3 Ca2 131.3(3) . 3
Ca5 Zn3 Ca2 131.3(3) 1_554 3
Bi2 Zn3 Ca1 60.9(3) . 3_556
Bi4 Zn3 Ca1 122.5(6) 1_554 3_556
Bi4 Zn3 Ca1 58.0(2) . 3_556
Ca4 Zn3 Ca1 129.8(4) . 3_556
Ca5 Zn3 Ca1 77.6(2) . 3_556
Ca5 Zn3 Ca1 135.0(6) 1_554 3_556
Ca2 Zn3 Ca1 71.1(3) 3 3_556
Bi2 Zn3 Ca1 60.9(3) . 3
Bi4 Zn3 Ca1 58.0(2) 1_554 3
Bi4 Zn3 Ca1 122.5(6) . 3
Ca4 Zn3 Ca1 129.8(4) . 3
Ca5 Zn3 Ca1 135.0(6) . 3
Ca5 Zn3 Ca1 77.6(2) 1_554 3
Ca2 Zn3 Ca1 71.1(3) 3 3
Ca1 Zn3 Ca1 76.0(3) 3_556 3

loop_
_geom_bond_atom_site_label_1
_geom_bond_atom_site_label_2
_geom_bond_distance
_geom_bond_site_symmetry_2
Ca1 Bi4 3.2659(4) 7_565
Ca1 Bi4 3.2659(4) 3_546
Ca1 Bi2 3.3390(3) 7_566
Ca1 Bi2 3.3390(3) 3_545
Ca1 Bi2 3.3390(3) 7_565
Ca1 Bi2 3.3390(3) 3_546
Ca1 Zn1 3.5806(10) .
Ca1 Zn1 3.5806(10) 5_556
Ca1 Zn3 3.765(15) 7_565
Ca1 Zn3 3.765(15) 3_546
Ca1 Zn3 3.765(15) 7_566
Ca1 Zn3 3.765(15) 3_545
Ca2 Bi4 3.2169(11) 3_545
Ca2 Bi4 3.2169(11) 3_546
Ca2 Zn2 3.2219(13) 1_554
Ca2 Zn2 3.2220(13) .
Ca2 Bi2 3.2787(16) 7_565
Ca2 Bi5 3.2911(12) .
Ca2 Bi5 3.2912(12) 1_554
Ca2 Zn3 3.370(19) 3_545
Ca2 Zn1 3.5384(14) .
Ca2 Zn1 3.5384(14) 1_554
Ca2 Bi3 3.7453(16) .
Ca2 Ca4 3.901(2) 3_545
Ca3 Bi1 3.1667(11) 1_554
Ca3 Bi1 3.1667(11) .
Ca3 Zn1 3.2019(13) 1_554
Ca3 Zn1 3.2020(13) .
Ca3 Bi3 3.2601(16) 3
Ca3 Bi5 3.2994(11) .
Ca3 Bi5 3.2994(11) 1_554
Ca3 Bi2 3.7048(16) 7_565
Ca3 Ca4 3.932(2) .
Ca3 Ca5 4.171(2) 3_556
Ca3 Ca5 4.171(2) 3
Ca4 Zn3 2.740(18) .
Ca4 Bi4 3.2141(11) .
Ca4 Bi4 3.2141(11) 1_554
Ca4 Bi5 3.2307(11) 1_554
Ca4 Bi5 3.2307(11) .
Ca4 Bi3 3.3705(16) .
Ca4 Bi3 3.4409(16) 3
Ca4 Zn2 3.7854(15) 3_556
Ca4 Zn2 3.7854(15) 3
Ca4 Ca2 3.901(2) 3
Ca5 Zn3 3.092(13) .
Ca5 Zn3 3.092(13) 1_556
Ca5 Bi3 3.2757(12) 1_556
Ca5 Bi3 3.2757(12) .
Ca5 Bi4 3.2795(17) .
Ca5 Zn1 3.2858(19) 7_665
Ca5 Bi2 3.3766(12) 1_556
Ca5 Bi2 3.3766(12) .
Ca5 Bi1 3.4244(16) 3_546
Ca5 Zn2 3.7329(19) .
Ca5 Ca3 4.171(2) 3_545
Ca5 Ca3 4.171(2) 3_546
Bi1 Zn1 3.0483(10) 5_566
Bi1 Zn1 3.0483(10) .
Bi1 Ca3 3.1667(11) 5_565
Bi1 Ca3 3.1667(11) 1_556
Bi1 Ca3 3.1667(11) 5_566
Bi1 Ca5 3.4244(16) 3_556
Bi1 Ca5 3.4244(16) 7_565
Bi2 Zn3 2.410(18) .
Bi2 Zn1 2.8015(6) 7_665
Bi2 Zn1 2.8015(6) 7_664
Bi2 Ca2 3.2787(16) 7_665
Bi2 Ca1 3.3390(3) 3_556
Bi2 Ca1 3.3390(3) 3
Bi2 Ca5 3.3767(12) 1_554
Bi2 Ca3 3.7048(16) 7_665
Bi3 Zn2 2.7694(6) .
Bi3 Zn2 2.7694(6) 1_554
Bi3 Ca3 3.2602(16) 3_545
Bi3 Ca5 3.2757(12) 1_554
Bi3 Ca4 3.4410(16) 3_545
Bi4 Zn3 2.673(9) 1_556
Bi4 Zn3 2.673(9) .
Bi4 Zn2 2.8378(10) 3_556
Bi4 Ca4 3.2141(11) 1_556
Bi4 Ca2 3.2169(11) 3_556
Bi4 Ca2 3.2169(11) 3
Bi4 Ca1 3.2660(4) 3_556
Bi5 Zn1 2.7455(10) .
Bi5 Zn2 2.9086(10) .
Bi5 Ca4 3.2307(11) 1_556
Bi5 Ca2 3.2911(12) 1_556
Bi5 Ca3 3.2994(11) 1_556
Zn1 Bi2 2.8015(6) 7_565
Zn1 Bi2 2.8015(6) 7_566
Zn1 Ca3 3.2019(13) 1_556
Zn1 Ca5 3.2859(19) 7_565
Zn1 Ca2 3.5384(14) 1_556
Zn2 Bi3 2.7694(6) 1_556
Zn2 Bi4 2.8379(10) 3_546
Zn2 Ca2 3.2219(13) 1_556
Zn2 Ca4 3.7854(15) 3_545
Zn2 Ca4 3.7854(15) 3_546
Zn3 Bi4 2.673(9) 1_554
Zn3 Ca5 3.092(13) 1_554
Zn3 Ca2 3.370(19) 3
Zn3 Ca1 3.765(15) 3_556
Zn3 Ca1 3.765(15) 3
